data_9009412
loop_
_publ_author_name
'Yang, Z.'
'Fleck, M.'
'Pertlik, F.'
'Tillmanns, E.'
'Tao, K.'

_publ_section_title
;The crystal structure of natural gugiaite, Ca2BeSi2O7 Locality: skarn rocks
 in the Gugia alkaline complex, Liaoning Province, China Note, z coordinate of
 Ca is altered to reproduce reported Ca-O bond lengths
;
_journal_name_full 'Neues Jahrbuch fur Mineralogie, Monatshefte'
_journal_page_first 186
_journal_page_last 192
_journal_volume 2001
_journal_year 2001
_chemical_compound_source 'skarn rocks in the Gugia alkaline complex, Liaoning Province, China'
_chemical_formula_sum 'Be Ca2 O7 Si2'
_chemical_name_mineral Gugiaite
_space_group_IT_number 113
_symmetry_space_group_name_Hall 'P -4 2ab'
_symmetry_space_group_name_H-M 'P -4 21 m'
_cell_angle_alpha 90
_cell_angle_beta 90
_cell_angle_gamma 90
_cell_length_a 7.4330
_cell_length_b 7.4330
_cell_length_c 4.9970
_cell_formula_units_Z 2
_cell_volume 276.082
_database_code_amcsd 0014911
_exptl_crystal_density_diffrn 3.096
_cod_original_formula_sum 'Ca2 Be Si2 O7'
_cod_database_code 9009412

loop_
_space_group_symop_operation_xyz
x,y,z
1/2-y,1/2-x,z
y,-x,-z
1/2-x,1/2+y,-z
-x,-y,z
1/2+y,1/2+x,z
-y,x,-z
1/2+x,1/2-y,-z

loop_
_atom_site_aniso_label
_atom_site_aniso_U_11
_atom_site_aniso_U_22
_atom_site_aniso_U_33
_atom_site_aniso_U_12
_atom_site_aniso_U_13
_atom_site_aniso_U_23
Ca 0.01860 0.01860 0.01610 -0.00390 -0.00070 -0.00070
Be 0.00470 0.00470 0.00200 0.00000 0.00000 0.00000
Si 0.01340 0.01340 0.01450 -0.00040 -0.00030 -0.00030
O1 0.01720 0.01720 0.01700 -0.00180 0.00000 0.00000
O2 0.01640 0.01640 0.01580 -0.00060 -0.00010 -0.00010
O3 0.01350 0.02220 0.01640 -0.00260 -0.00040 0.00260

loop_
_atom_site_label
_atom_site_fract_x
_atom_site_fract_y
_atom_site_fract_z
_atom_site_U_iso_or_equiv
Ca 0.16376 0.66376 -0.48894 0.01770
Be 0.00000 0.00000 0.00000 0.00380
Si 0.35325 0.85325 -0.03960 0.01380
O1 0.50000 0.00000 0.83590 0.01720
O2 0.35940 0.85940 0.27860 0.01620
O3 0.33320 0.41440 0.18160 0.01740

loop_
_cod_related_entry_id
_cod_related_entry_database
_cod_related_entry_code
1 AMCSD 0014911
